data_7041109
loop_
_publ_author_name
'Gonsales, Stella A.'
'Ghiviriga, Ion'
'Abboud, Khalil A.'
'Veige, Adam S.'

_publ_section_title
;
 Carbon dioxide cleavage across a tungsten-alkylidyne bearing a trianionic
 pincer-type ligand.
;
_journal_issue 40
_journal_name_full 'Dalton transactions (Cambridge, England : 2003)'
_journal_page_first 15783
_journal_page_last 15785
_journal_paper_doi 10.1039/c6dt01049k
_journal_volume 45
_journal_year 2016
_chemical_formula_sum 'C26 H21 F12 N O4 W'
_chemical_formula_weight 823.29
_space_group_crystal_system monoclinic
_space_group_IT_number 15
_space_group_name_Hall '-C 2yc'
_space_group_name_H-M_alt 'C 1 2/c 1'
_symmetry_space_group_name_Hall '-C 2yc'
_symmetry_space_group_name_H-M 'C 1 2/c 1'
_atom_sites_solution_hydrogens geom
_audit_creation_method SHELXL-2013
_audit_update_record
;
2016-01-29 deposited with the CCDC.
2016-05-20 downloaded from the CCDC.
;
_cell_angle_alpha 90
_cell_angle_beta 96.6553(15)
_cell_angle_gamma 90
_cell_formula_units_Z 8
_cell_length_a 22.3171(17)
_cell_length_b 9.1000(7)
_cell_length_c 27.541(2)
_cell_measurement_reflns_used 9777
_cell_measurement_temperature 100(2)
_cell_measurement_theta_max 28.0
_cell_measurement_theta_min 2.0
_cell_volume 5555.5(7)
_computing_cell_refinement 'Bruker APEX2'
_computing_data_collection 'Bruker APEX2 (Bruker, 2008)'
_computing_data_reduction 'Bruker SAINT (Bruker, 2008)'
_computing_molecular_graphics 'SHELXL-2013 (Sheldrick, 2013)'
_computing_publication_material 'SHELXL-2013 (Sheldrick, 2013)'
_computing_structure_refinement 'SHELXL-2013 (Sheldrick, 2013)'
_computing_structure_solution 'SHELXL-2013 (Sheldrick, 2013)'
_diffrn_ambient_temperature 100(2)
_diffrn_measured_fraction_theta_full 1.000
_diffrn_measured_fraction_theta_max 1.000
_diffrn_measurement_device_type 'Bruker APEX-II DUO'
_diffrn_measurement_method 'phi and omega scans'
_diffrn_radiation_type MoK\a
_diffrn_radiation_wavelength 0.71073
_diffrn_reflns_av_R_equivalents 0.0432
_diffrn_reflns_av_unetI/netI 0.0195
_diffrn_reflns_Laue_measured_fraction_full 1.000
_diffrn_reflns_Laue_measured_fraction_max 1.000
_diffrn_reflns_limit_h_max 27
_diffrn_reflns_limit_h_min -28
_diffrn_reflns_limit_k_max 11
_diffrn_reflns_limit_k_min -11
_diffrn_reflns_limit_l_max 35
_diffrn_reflns_limit_l_min -35
_diffrn_reflns_number 48404
_diffrn_reflns_point_group_measured_fraction_full 1.000
_diffrn_reflns_point_group_measured_fraction_max 1.000
_diffrn_reflns_theta_full 25.242
_diffrn_reflns_theta_max 27.497
_diffrn_reflns_theta_min 1.489
_diffrn_source 'fine-focus sealed tube'
_exptl_absorpt_coefficient_mu 4.274
_exptl_absorpt_correction_T_max 0.8408
_exptl_absorpt_correction_T_min 0.5877
_exptl_absorpt_correction_type analytical
_exptl_absorpt_process_details 'based on measured indexed crystal faces, Bruker SHELXTL  v6.14 (Bruker 2008)'
_exptl_crystal_colour green
_exptl_crystal_density_diffrn 1.969
_exptl_crystal_description irregular
_exptl_crystal_F_000 3184
_exptl_crystal_size_max 0.259
_exptl_crystal_size_mid 0.142
_exptl_crystal_size_min 0.087
_refine_diff_density_max 1.406
_refine_diff_density_min -1.285
_refine_diff_density_rms 0.087
_refine_ls_extinction_method none
_refine_ls_goodness_of_fit_ref 1.162
_refine_ls_hydrogen_treatment constr
_refine_ls_matrix_type full
_refine_ls_number_parameters 402
_refine_ls_number_reflns 6377
_refine_ls_number_restraints 0
_refine_ls_restrained_S_all 1.162
_refine_ls_R_factor_all 0.0236
_refine_ls_R_factor_gt 0.0205
_refine_ls_shift/su_max 0.001
_refine_ls_shift/su_mean 0.000
_refine_ls_structure_factor_coef Fsqd
_refine_ls_weighting_details 'w=1/[\s^2^(Fo^2^)+(0.0129P)^2^+18.0488P] where P=(Fo^2^+2Fc^2^)/3'
_refine_ls_weighting_scheme calc
_refine_ls_wR_factor_gt 0.0438
_refine_ls_wR_factor_ref 0.0446
_reflns_Friedel_coverage 0.000
_reflns_number_gt 5888
_reflns_number_total 6377
_reflns_threshold_expression 'I > 2\s(I)'
_cod_data_source_file c6dt01049k2.cif
_cod_data_source_block stella4
_cod_database_code 7041109
_shelx_space_group_comment
; 
The symmetry employed for this shelxl refinement is uniquely defined 
by the following loop, which should always be used as a source of 
symmetry information in preference to the above space-group names. 
They are only intended as comments. 
;
_shelx_estimated_absorpt_t_min 0.404
_shelx_estimated_absorpt_t_max 0.707
_shelxl_version_number 2013-3

loop_
_space_group_symop_operation_xyz
'x, y, z'
'-x, y, -z+1/2'
'x+1/2, y+1/2, z'
'-x+1/2, y+1/2, -z+1/2'
'-x, -y, -z'
'x, -y, z-1/2'
'-x+1/2, -y+1/2, -z'
'x+1/2, -y+1/2, z-1/2'

loop_
_atom_site_label
_atom_site_type_symbol
_atom_site_fract_x
_atom_site_fract_y
_atom_site_fract_z
_atom_site_U_iso_or_equiv
_atom_site_adp_type
_atom_site_occupancy
_atom_site_site_symmetry_order
_atom_site_calc_flag
_atom_site_refinement_flags_posn
_atom_site_refinement_flags_adp
W1 W 0.11208(2) 0.62827(2) 0.13639(2) 0.01112(3) Uani 1 1 d . .
F1 F 0.25461(7) 0.45525(19) 0.02104(5) 0.0251(4) Uani 1 1 d . .
F2 F 0.19044(8) 0.31390(19) 0.05028(6) 0.0281(4) Uani 1 1 d . .
F3 F 0.16500(7) 0.53307(19) 0.02762(5) 0.0233(3) Uani 1 1 d . .
F4 F 0.32001(7) 0.35874(18) 0.10243(6) 0.0250(4) Uani 1 1 d . .
F5 F 0.24789(7) 0.27898(17) 0.14086(6) 0.0239(3) Uani 1 1 d . .
F6 F 0.30270(7) 0.45975(19) 0.17037(6) 0.0238(3) Uani 1 1 d . .
F7 F 0.16695(7) 1.00058(18) 0.18376(6) 0.0225(3) Uani 1 1 d . .
F8 F 0.09684(8) 1.0338(2) 0.23023(5) 0.0266(4) Uani 1 1 d . .
F9 F 0.10627(7) 1.18399(17) 0.17092(6) 0.0235(3) Uani 1 1 d . .
F10 F -0.01169(7) 0.91022(18) 0.19898(5) 0.0211(3) Uani 1 1 d . .
F11 F -0.01576(7) 1.10933(18) 0.15712(6) 0.0248(3) Uani 1 1 d . .
F12 F -0.03555(7) 0.90132(19) 0.12121(6) 0.0235(3) Uani 1 1 d . .
O1 O 0.18160(8) 0.50838(19) 0.12836(6) 0.0149(4) Uani 1 1 d . .
O2 O 0.07875(8) 0.8001(2) 0.16409(6) 0.0145(3) Uani 1 1 d . .
O3 O 0.05338(8) 0.5578(2) 0.09915(6) 0.0178(4) Uani 1 1 d . .
O4 O 0.01086(9) 0.3863(2) 0.19780(7) 0.0232(4) Uani 1 1 d . .
N1 N 0.15563(9) 0.7742(2) 0.09917(7) 0.0127(4) Uani 1 1 d . .
C1 C 0.23100(11) 0.5121(3) 0.10158(8) 0.0131(5) Uani 1 1 d . .
C2 C 0.25736(11) 0.6663(3) 0.09846(8) 0.0129(5) Uani 1 1 d . .
C3 C 0.21902(11) 0.7885(3) 0.09802(8) 0.0118(5) Uani 1 1 d . .
C4 C 0.24402(11) 0.9292(3) 0.09522(9) 0.0146(5) Uani 1 1 d . .
H4A H 0.2188 1.0129 0.0964 0.017 Uiso 1 1 calc R U
C5 C 0.30433(11) 0.9487(3) 0.09077(8) 0.0156(5) Uani 1 1 d . .
H5A H 0.3198 1.0453 0.0884 0.019 Uiso 1 1 calc R U
C6 C 0.34295(11) 0.8284(3) 0.08973(9) 0.0161(5) Uani 1 1 d . .
C7 C 0.31879(11) 0.6891(3) 0.09422(9) 0.0156(5) Uani 1 1 d . .
H7A H 0.3447 0.6063 0.0944 0.019 Uiso 1 1 calc R U
C8 C 0.21023(12) 0.4522(3) 0.04945(9) 0.0179(5) Uani 1 1 d . .
C9 C 0.27612(12) 0.4018(3) 0.12897(9) 0.0182(5) Uani 1 1 d . .
C10 C 0.40869(12) 0.8494(3) 0.08398(10) 0.0228(6) Uani 1 1 d . .
H10A H 0.4246 0.7595 0.0706 0.034 Uiso 1 1 calc R U
H10B H 0.4311 0.8707 0.1159 0.034 Uiso 1 1 calc R U
H10C H 0.4131 0.9315 0.0617 0.034 Uiso 1 1 calc R U
C11 C 0.06758(11) 0.9441(3) 0.14892(8) 0.0126(5) Uani 1 1 d . .
C12 C 0.07940(11) 0.9741(3) 0.09618(8) 0.0124(5) Uani 1 1 d . .
C13 C 0.11979(11) 0.8870(3) 0.07384(8) 0.0130(5) Uani 1 1 d . .
C14 C 0.12759(11) 0.9133(3) 0.02473(9) 0.0146(5) Uani 1 1 d . .
H14A H 0.1527 0.8501 0.0085 0.018 Uiso 1 1 calc R U
C15 C 0.09903(11) 1.0301(3) -0.00020(9) 0.0153(5) Uani 1 1 d . .
H15A H 0.1049 1.0464 -0.0334 0.018 Uiso 1 1 calc R U
C16 C 0.06177(11) 1.1243(3) 0.02243(9) 0.0156(5) Uani 1 1 d . .
C17 C 0.05186(11) 1.0929(3) 0.07018(9) 0.0152(5) Uani 1 1 d . .
H17A H 0.0255 1.1544 0.0858 0.018 Uiso 1 1 calc R U
C18 C 0.10951(12) 1.0420(3) 0.18445(9) 0.0176(5) Uani 1 1 d . .
C19 C 0.00028(12) 0.9677(3) 0.15676(9) 0.0160(5) Uani 1 1 d . .
C20 C 0.03267(12) 1.2562(3) -0.00403(10) 0.0205(5) Uani 1 1 d . .
H20A H 0.0343 1.3402 0.0183 0.031 Uiso 1 1 calc R U
H20B H -0.0095 1.2336 -0.0156 0.031 Uiso 1 1 calc R U
H20C H 0.0543 1.2802 -0.0320 0.031 Uiso 1 1 calc R U
C21 C 0.10669(11) 0.5255(3) 0.20215(9) 0.0134(5) Uani 1 1 d . .
C22 C 0.05598(12) 0.4502(3) 0.20041(8) 0.0151(5) Uani 1 1 d . .
C23 C 0.14843(12) 0.5457(3) 0.25075(9) 0.0154(5) Uani 1 1 d . .
C24 C 0.20244(12) 0.6417(4) 0.24153(10) 0.0249(6) Uani 1 1 d . .
H24A H 0.2280 0.6581 0.2724 0.037 Uiso 1 1 calc R U
H24B H 0.1879 0.7363 0.2278 0.037 Uiso 1 1 calc R U
H24C H 0.2259 0.5919 0.2184 0.037 Uiso 1 1 calc R U
C25 C 0.16983(17) 0.3949(3) 0.26969(11) 0.0346(8) Uani 1 1 d . .
H25A H 0.1970 0.4065 0.3000 0.052 Uiso 1 1 calc R U
H25B H 0.1913 0.3458 0.2452 0.052 Uiso 1 1 calc R U
H25C H 0.1349 0.3355 0.2760 0.052 Uiso 1 1 calc R U
C26 C 0.11247(13) 0.6243(4) 0.28732(10) 0.0257(6) Uani 1 1 d . .
H26A H 0.1381 0.6378 0.3184 0.039 Uiso 1 1 calc R U
H26B H 0.0772 0.5649 0.2928 0.039 Uiso 1 1 calc R U
H26D H 0.0991 0.7204 0.2742 0.039 Uiso 1 1 calc R U

loop_
_atom_site_aniso_label
_atom_site_aniso_U_11
_atom_site_aniso_U_22
_atom_site_aniso_U_33
_atom_site_aniso_U_23
_atom_site_aniso_U_13
_atom_site_aniso_U_12
W1 0.01116(5) 0.01214(5) 0.01014(5) 0.00011(4) 0.00159(3) 0.00085(4)
F1 0.0265(9) 0.033(1) 0.0176(7) -0.0052(7) 0.0095(6) 0.0021(8)
F2 0.0393(10) 0.0195(8) 0.0256(8) -0.0044(7) 0.0048(7) -0.0057(8)
F3 0.0248(8) 0.0288(9) 0.0153(7) -0.0018(6) -0.0024(6) 0.0061(7)
F4 0.0241(8) 0.0220(9) 0.0308(8) 0.0043(7) 0.0113(7) 0.0116(7)
F5 0.0269(9) 0.0158(8) 0.0302(9) 0.0084(6) 0.0076(7) 0.0054(7)
F6 0.0237(8) 0.0276(9) 0.0190(7) 0.0041(6) -0.0024(6) 0.0080(7)
F7 0.0135(8) 0.0265(9) 0.0268(8) -0.0064(7) -0.0009(6) 0.0004(7)
F8 0.0306(9) 0.0347(10) 0.0151(7) -0.0081(7) 0.0050(6) -0.0049(8)
F9 0.0255(9) 0.0147(8) 0.0302(9) -0.0045(6) 0.0031(7) 0.0003(7)
F10 0.0207(8) 0.0258(9) 0.0188(7) 0.0039(6) 0.0104(6) 0.0030(7)
F11 0.0223(8) 0.0216(8) 0.0326(9) 0.0030(7) 0.0121(7) 0.0092(7)
F12 0.0141(7) 0.034(1) 0.0224(8) -0.0028(7) 0.0027(6) -0.0027(7)
O1 0.0156(9) 0.0148(9) 0.0158(8) 0.0022(7) 0.0072(7) 0.0037(7)
O2 0.0169(9) 0.0145(9) 0.0131(8) 0.0013(6) 0.0065(6) 0.0033(7)
O3 0.0161(9) 0.0206(10) 0.0163(8) -0.0031(7) 0.0010(7) -0.0016(8)
O4 0.0192(10) 0.0222(10) 0.0293(10) -0.0026(8) 0.0073(8) -0.0061(9)
N1 0.0103(10) 0.0136(10) 0.0146(9) 0.0015(8) 0.0037(7) 0.0036(8)
C1 0.0123(12) 0.0144(12) 0.0132(11) 0.0003(9) 0.0042(9) 0.0035(10)
C2 0.0151(12) 0.0141(12) 0.0093(10) 0.0012(8) 0.0010(8) 0.0031(10)
C3 0.0101(11) 0.0175(12) 0.0084(10) 0.0012(8) 0.0031(8) 0.0027(10)
C4 0.0135(12) 0.0166(12) 0.0134(11) 0.0004(9) 0.0007(9) 0.0042(10)
C5 0.0151(12) 0.0182(13) 0.0134(11) 0.0018(9) 0.0012(9) -0.0009(10)
C6 0.0131(12) 0.0226(13) 0.0123(11) 0.0015(9) 0.0007(9) 0.0015(10)
C7 0.0137(12) 0.0190(13) 0.0141(11) 0.0014(9) 0.0025(9) 0.0076(10)
C8 0.0215(14) 0.0170(13) 0.0162(12) -0.0013(9) 0.0064(10) 0.0009(11)
C9 0.0204(13) 0.0152(13) 0.0196(12) 0.0031(9) 0.0052(10) 0.0053(10)
C10 0.0139(13) 0.0262(15) 0.0283(14) 0.0039(11) 0.0027(10) 0.0020(11)
C11 0.0140(12) 0.0133(12) 0.0107(10) 0.0006(8) 0.0022(8) 0.0026(10)
C12 0.0093(11) 0.0154(12) 0.0126(11) 0.0004(9) 0.0020(8) -0.0005(9)
C13 0.0111(11) 0.0153(12) 0.0128(10) -0.0001(9) 0.0024(8) -0.0007(10)
C14 0.0129(12) 0.0161(12) 0.0153(11) 0.0002(9) 0.0035(9) 0.0014(10)
C15 0.0127(12) 0.0200(13) 0.0135(11) 0.0020(9) 0.0026(9) 0.000(1)
C16 0.0109(11) 0.0168(12) 0.0188(11) 0.0033(10) 0.0005(9) -0.0012(10)
C17 0.0111(12) 0.0149(13) 0.0198(12) 0.0010(9) 0.0026(9) 0.0028(10)
C18 0.0206(13) 0.0188(13) 0.0135(11) -0.0008(9) 0.0029(9) 0.0015(11)
C19 0.0143(12) 0.0179(13) 0.0163(11) 0.0007(9) 0.0044(9) 0.0017(10)
C20 0.0195(13) 0.0203(14) 0.0222(13) 0.0069(10) 0.0044(10) 0.0049(11)
C21 0.0124(12) 0.0140(12) 0.0142(11) 0.0004(9) 0.0027(9) 0.0022(10)
C22 0.0185(13) 0.0149(12) 0.0123(11) -0.0011(9) 0.0037(9) 0.0054(11)
C23 0.0161(12) 0.0183(13) 0.0118(11) -0.0011(9) 0.0011(9) 0.0016(10)
C24 0.0175(13) 0.0410(18) 0.0159(12) -0.0032(12) 0.0006(10) -0.0063(13)
C25 0.050(2) 0.0225(16) 0.0263(15) 0.0011(12) -0.0168(14) 0.0076(15)
C26 0.0229(14) 0.0359(16) 0.0195(12) -0.0116(12) 0.008(1) -0.0060(13)

loop_
_atom_type_symbol
_atom_type_description
_atom_type_scat_dispersion_real
_atom_type_scat_dispersion_imag
_atom_type_scat_source
C C 0.0033 0.0016 'International Tables Vol C Tables 4.2.6.8 and 6.1.1.4'
H H 0.0000 0.0000 'International Tables Vol C Tables 4.2.6.8 and 6.1.1.4'
N N 0.0061 0.0033 'International Tables Vol C Tables 4.2.6.8 and 6.1.1.4'
O O 0.0106 0.0060 'International Tables Vol C Tables 4.2.6.8 and 6.1.1.4'
F F 0.0171 0.0103 'International Tables Vol C Tables 4.2.6.8 and 6.1.1.4'
W W -0.8490 6.8722 'International Tables Vol C Tables 4.2.6.8 and 6.1.1.4'

loop_
_geom_angle_atom_site_label_1
_geom_angle_atom_site_label_2
_geom_angle_atom_site_label_3
_geom_angle
O3 W1 O2 103.89(8)
O3 W1 O1 106.99(8)
O2 W1 O1 148.92(8)
O3 W1 N1 109.21(9)
O2 W1 N1 84.08(8)
O1 W1 N1 82.62(8)
O3 W1 C21 103.97(9)
O2 W1 C21 87.47(8)
O1 W1 C21 88.49(8)
N1 W1 C21 146.81(9)
C1 O1 W1 137.83(15)
C11 O2 W1 135.29(14)
C3 N1 C13 115.0(2)
C3 N1 W1 128.02(16)
C13 N1 W1 116.68(15)
O1 C1 C2 112.7(2)
O1 C1 C9 103.58(19)
C2 C1 C9 112.9(2)
O1 C1 C8 108.1(2)
C2 C1 C8 110.21(19)
C9 C1 C8 109.2(2)
C3 C2 C7 118.8(2)
C3 C2 C1 119.4(2)
C7 C2 C1 121.8(2)
C4 C3 C2 118.6(2)
C4 C3 N1 119.2(2)
C2 C3 N1 122.2(2)
C5 C4 C3 121.4(2)
C5 C4 H4A 119.3
C3 C4 H4A 119.3
C4 C5 C6 120.9(2)
C4 C5 H5A 119.5
C6 C5 H5A 119.5
C7 C6 C5 117.8(2)
C7 C6 C10 121.2(2)
C5 C6 C10 121.0(2)
C6 C7 C2 122.3(2)
C6 C7 H7A 118.8
C2 C7 H7A 118.8
F1 C8 F3 107.4(2)
F1 C8 F2 107.4(2)
F3 C8 F2 107.0(2)
F1 C8 C1 111.9(2)
F3 C8 C1 110.6(2)
F2 C8 C1 112.2(2)
F6 C9 F5 107.2(2)
F6 C9 F4 107.5(2)
F5 C9 F4 106.3(2)
F6 C9 C1 111.0(2)
F5 C9 C1 111.1(2)
F4 C9 C1 113.3(2)
C6 C10 H10A 109.5
C6 C10 H10B 109.5
H10A C10 H10B 109.5
C6 C10 H10C 109.5
H10A C10 H10C 109.5
H10B C10 H10C 109.5
O2 C11 C12 114.11(19)
O2 C11 C18 106.09(19)
C12 C11 C18 109.8(2)
O2 C11 C19 103.3(2)
C12 C11 C19 112.47(19)
C18 C11 C19 110.8(2)
C13 C12 C17 118.8(2)
C13 C12 C11 120.6(2)
C17 C12 C11 120.6(2)
C12 C13 C14 119.1(2)
C12 C13 N1 123.0(2)
C14 C13 N1 117.8(2)
C15 C14 C13 120.6(2)
C15 C14 H14A 119.7
C13 C14 H14A 119.7
C14 C15 C16 121.1(2)
C14 C15 H15A 119.4
C16 C15 H15A 119.4
C17 C16 C15 117.8(2)
C17 C16 C20 120.9(2)
C15 C16 C20 121.3(2)
C16 C17 C12 122.3(2)
C16 C17 H17A 118.8
C12 C17 H17A 118.8
F8 C18 F7 107.9(2)
F8 C18 F9 107.9(2)
F7 C18 F9 106.7(2)
F8 C18 C11 112.8(2)
F7 C18 C11 109.8(2)
F9 C18 C11 111.5(2)
F10 C19 F12 107.4(2)
F10 C19 F11 106.9(2)
F12 C19 F11 107.7(2)
F10 C19 C11 111.2(2)
F12 C19 C11 110.0(2)
F11 C19 C11 113.4(2)
C16 C20 H20A 109.5
C16 C20 H20B 109.5
H20A C20 H20B 109.5
C16 C20 H20C 109.5
H20A C20 H20C 109.5
H20B C20 H20C 109.5
C22 C21 C23 121.3(2)
C22 C21 W1 110.01(17)
C23 C21 W1 128.04(18)
O4 C22 C21 178.1(3)
C25 C23 C24 110.4(2)
C25 C23 C26 111.2(2)
C24 C23 C26 108.9(2)
C25 C23 C21 108.7(2)
C24 C23 C21 109.3(2)
C26 C23 C21 108.3(2)
C23 C24 H24A 109.5
C23 C24 H24B 109.5
H24A C24 H24B 109.5
C23 C24 H24C 109.5
H24A C24 H24C 109.5
H24B C24 H24C 109.5
C23 C25 H25A 109.5
C23 C25 H25B 109.5
H25A C25 H25B 109.5
C23 C25 H25C 109.5
H25A C25 H25C 109.5
H25B C25 H25C 109.5
C23 C26 H26A 109.5
C23 C26 H26B 109.5
H26A C26 H26B 109.5
C23 C26 H26D 109.5
H26A C26 H26D 109.5
H26B C26 H26D 109.5

loop_
_geom_bond_atom_site_label_1
_geom_bond_atom_site_label_2
_geom_bond_distance
W1 O3 1.6936(18)
W1 O2 1.9269(17)
W1 O1 1.9301(17)
W1 N1 1.997(2)
W1 C21 2.054(2)
F1 C8 1.332(3)
F2 C8 1.335(3)
F3 C8 1.334(3)
F4 C9 1.346(3)
F5 C9 1.342(3)
F6 C9 1.332(3)
F7 C18 1.338(3)
F8 C18 1.326(3)
F9 C18 1.345(3)
F10 C19 1.330(3)
F11 C19 1.338(3)
F12 C19 1.334(3)
O1 C1 1.396(3)
O2 C11 1.389(3)
O4 C22 1.158(3)
N1 C3 1.425(3)
N1 C13 1.432(3)
C1 C2 1.527(3)
C1 C9 1.554(3)
C1 C8 1.555(3)
C2 C3 1.403(3)
C2 C7 1.405(4)
C3 C4 1.402(4)
C4 C5 1.377(4)
C4 H4A 0.9500
C5 C6 1.395(4)
C5 H5A 0.9500
C6 C7 1.389(4)
C6 C10 1.506(4)
C7 H7A 0.9500
C10 H10A 0.9800
C10 H10B 0.9800
C10 H10C 0.9800
C11 C12 1.531(3)
C11 C18 1.553(3)
C11 C19 1.557(3)
C12 C13 1.396(3)
C12 C17 1.399(3)
C13 C14 1.404(3)
C14 C15 1.381(3)
C14 H14A 0.9500
C15 C16 1.391(4)
C15 H15A 0.9500
C16 C17 1.388(3)
C16 C20 1.511(3)
C17 H17A 0.9500
C20 H20A 0.9800
C20 H20B 0.9800
C20 H20C 0.9800
C21 C22 1.319(4)
C21 C23 1.551(3)
C23 C25 1.525(4)
C23 C24 1.533(4)
C23 C26 1.535(4)
C24 H24A 0.9800
C24 H24B 0.9800
C24 H24C 0.9800
C25 H25A 0.9800
C25 H25B 0.9800
C25 H25C 0.9800
C26 H26A 0.9800
C26 H26B 0.9800
C26 H26D 0.9800
